data_1563076
loop_
_publ_author_name
'Neumair, Stephanie C.'
'Kaindl, Reinhard'
'Huppertz, Hubert'

_publ_section_title
;
 The new high-pressure borate Co7B24O42(OH)2&#x00B7;2H2O---Formation of
 edge-sharing BO4 tetrahedra in a hydrated borate
;
_journal_name_full 'Journal of Solid State Chemistry'
_journal_page_first 1
_journal_page_last 9
_journal_paper_doi 10.1016/j.jssc.2011.10.028
_journal_volume 185
_journal_year 2012
_chemical_formula_moiety 'B24 Co7 H6 O46'
_chemical_formula_sum 'B24 Co7 H6 O46'
_chemical_formula_weight 1414.00
_chemical_name_common Cobaltborate
_space_group_IT_number 55
_space_group_name_Hall '-P 2 2ab'
_space_group_name_H-M_alt 'P b a m'
_symmetry_cell_setting orthorhombic
_symmetry_space_group_name_H-M 'P b a m'
_atom_sites_solution_hydrogens geom
_atom_sites_solution_primary direct
_atom_sites_solution_secondary difmap
_audit_creation_method SHELXL-97
_cell_angle_alpha 90.00
_cell_angle_beta 90.00
_cell_angle_gamma 90.00
_cell_formula_units_Z 2
_cell_length_a 8.1895(16)
_cell_length_b 20.169(4)
_cell_length_c 7.6988(15)
_cell_measurement_reflns_used 38695
_cell_measurement_temperature 293(2)
_cell_measurement_theta_max 34.972
_cell_measurement_theta_min 0.998
_cell_volume 1271.6(4)
_computing_cell_refinement 'HKL Scalepack (Otwinowski & Minor 1997)'
_computing_data_collection 'Collect (Bruker AXS BV, 1997-2004)'
_computing_data_reduction 'HKL Denzo and Scalepack (Otwinowski & Minor 1997)'
_computing_molecular_graphics 'DIAMOND (Brandenburg & Berndt, 1999)'
_computing_publication_material 'enCIFer (Allen et al., 2004) and SHELXL97'
_computing_structure_refinement 'SHELXL-97 (Sheldrick, 1997)'
_computing_structure_solution 'SHELXS-97 (Sheldrick, 1990)'
_diffrn_ambient_temperature 293(2)
_diffrn_measured_fraction_theta_full 0.999
_diffrn_measured_fraction_theta_max 0.999
_diffrn_measurement_device_type 'Kappa CCD'
_diffrn_measurement_method 'CCD; rotation images; thick slices'
_diffrn_radiation_monochromator 'graded multilayer X-ray optics'
_diffrn_radiation_source 'fine-focus sealed tube'
_diffrn_radiation_type MoK\a
_diffrn_radiation_wavelength 0.71073
_diffrn_reflns_av_R_equivalents 0.0949
_diffrn_reflns_av_sigmaI/netI 0.0577
_diffrn_reflns_limit_h_max 13
_diffrn_reflns_limit_h_min -13
_diffrn_reflns_limit_k_max 32
_diffrn_reflns_limit_k_min -32
_diffrn_reflns_limit_l_max 11
_diffrn_reflns_limit_l_min -12
_diffrn_reflns_number 17310
_diffrn_reflns_theta_full 34.98
_diffrn_reflns_theta_max 34.98
_diffrn_reflns_theta_min 2.02
_exptl_absorpt_coefficient_mu 4.675
_exptl_absorpt_correction_type multi-scan
_exptl_absorpt_process_details
;
Z. Otwinowski, W. Minor, Vol. 276: Macromolecular Crystallography A, 
p.307-326, 1997, Academic Press (New York)
;
_exptl_crystal_colour violet
_exptl_crystal_density_diffrn 3.693
_exptl_crystal_density_method 'not measured'
_exptl_crystal_description block
_exptl_crystal_F_000 1366
_exptl_crystal_size_max 0.08
_exptl_crystal_size_mid 0.03
_exptl_crystal_size_min 0.03
_refine_diff_density_max 0.893
_refine_diff_density_min -1.222
_refine_diff_density_rms 0.188
_refine_ls_extinction_coef 0.0003(3)
_refine_ls_extinction_expression Fc^*^=kFc[1+0.001xFc^2^\l^3^/sin(2\q)]^-1/4^
_refine_ls_extinction_method SHELXL
_refine_ls_goodness_of_fit_ref 1.067
_refine_ls_hydrogen_treatment mixed
_refine_ls_matrix_type full
_refine_ls_number_parameters 199
_refine_ls_number_reflns 2967
_refine_ls_number_restraints 0
_refine_ls_restrained_S_all 1.067
_refine_ls_R_factor_all 0.0758
_refine_ls_R_factor_gt 0.0454
_refine_ls_shift/su_max 0.000
_refine_ls_shift/su_mean 0.000
_refine_ls_structure_factor_coef Fsqd
_refine_ls_weighting_details 'calc w=1/[\s^2^(Fo^2^)+(0.0273P)^2^+2.7078P] where P=(Fo^2^+2Fc^2^)/3'
_refine_ls_weighting_scheme calc
_refine_ls_wR_factor_gt 0.0757
_refine_ls_wR_factor_ref 0.0836
_reflns_number_gt 2230
_reflns_number_total 2967
_reflns_threshold_expression >2sigma(I)
_cod_data_source_file JSSC-2012-185-1.cif
_cod_data_source_block 1
_cod_original_cell_volume 1271.7(4)
_cod_original_sg_symbol_H-M Pbam
_cod_database_code 1563076

loop_
_symmetry_equiv_pos_as_xyz
'x, y, z'
'-x, -y, z'
'x+1/2, -y+1/2, -z'
'-x+1/2, y+1/2, -z'
'-x, -y, -z'
'x, y, -z'
'-x-1/2, y-1/2, z'
'x-1/2, -y-1/2, z'

loop_
_atom_site_label
_atom_site_type_symbol
_atom_site_fract_x
_atom_site_fract_y
_atom_site_fract_z
_atom_site_U_iso_or_equiv
_atom_site_adp_type
_atom_site_occupancy
_atom_site_symmetry_multiplicity
_atom_site_calc_flag
_atom_site_refinement_flags
_atom_site_disorder_assembly
_atom_site_disorder_group
Co1 Co 0.30695(6) 0.43302(2) 0.5000 0.00867(11) Uani 1 2 d S . .
Co2 Co 0.40029(6) 0.17280(2) 0.5000 0.00703(11) Uani 1 2 d S . .
Co3 Co 0.09526(6) 0.38153(2) 0.0000 0.01106(11) Uani 1 2 d S . .
Co4 Co 0.0000 0.0000 0.0000 0.00871(14) Uani 1 4 d S . .
O1 O 0.0219(2) 0.07205(8) 0.1924(2) 0.0069(3) Uani 1 1 d . . .
O2 O 0.0227(2) 0.44681(9) 0.1794(2) 0.0096(3) Uani 1 1 d . . .
O3 O 0.0373(2) 0.19021(8) 0.1711(2) 0.0061(3) Uani 1 1 d . . .
O4 O 0.0572(2) 0.29613(8) 0.3043(2) 0.0069(3) Uani 1 1 d . . .
O5 O 0.2515(2) 0.13178(8) 0.3105(2) 0.0067(3) Uani 1 1 d . . .
O6 O 0.2564(2) 0.01237(8) 0.3116(2) 0.0082(3) Uani 1 1 d . . .
O7 O 0.3000(2) 0.24172(8) 0.1951(2) 0.0060(3) Uani 1 1 d . . .
O8 O 0.3054(2) 0.35801(8) 0.3052(2) 0.0069(3) Uani 1 1 d . . .
O9 O 0.0489(3) 0.41262(14) 0.5000 0.0114(5) Uani 1 2 d S . .
H1 H 0.016(6) 0.429(2) 0.407(6) 0.059(15) Uiso 1 1 d . . .
O10 O 0.0654(3) 0.06862(12) 0.5000 0.0073(4) Uani 1 2 d S . .
O11 O 0.2747(3) 0.26437(12) 0.5000 0.0073(5) Uani 1 2 d S . .
O12 O 0.0220(3) 0.28853(12) 0.0000 0.0057(4) Uani 1 2 d S . .
O13 O 0.2590(3) 0.14749(12) 0.0000 0.0064(4) Uani 1 2 d S . .
H2 H 0.249(10) 0.108(4) 0.0000 0.08(3) Uiso 1 2 d S . .
O14 O 0.2849(3) 0.01499(13) 0.0000 0.0097(5) Uani 1 2 d S . .
O15 O 0.3382(3) 0.37209(12) 0.0000 0.0069(5) Uani 1 2 d S . .
B1 B 0.1483(3) 0.07024(13) 0.3323(3) 0.0068(5) Uani 1 1 d . . .
B2 B 0.2132(3) 0.17655(13) 0.1763(3) 0.0068(5) Uani 1 1 d . . .
B3 B 0.2324(3) 0.29293(13) 0.3341(3) 0.0069(5) Uani 1 1 d . . .
B4 B 0.3702(4) 0.00753(14) 0.1683(4) 0.0091(5) Uani 1 1 d . . .
B5 B 0.4213(3) 0.36970(13) 0.1683(3) 0.0071(5) Uani 1 1 d . . .
B6 B 0.4816(3) 0.24020(13) 0.1669(3) 0.0070(5) Uani 1 1 d . . .

loop_
_atom_site_aniso_label
_atom_site_aniso_U_11
_atom_site_aniso_U_22
_atom_site_aniso_U_33
_atom_site_aniso_U_23
_atom_site_aniso_U_13
_atom_site_aniso_U_12
Co1 0.0083(2) 0.0092(2) 0.0086(2) 0.000 0.000 -0.00053(18)
Co2 0.0069(2) 0.0081(2) 0.0062(2) 0.000 0.000 -0.00030(17)
Co3 0.0094(2) 0.0073(2) 0.0165(3) 0.000 0.000 0.00078(18)
Co4 0.0127(3) 0.0067(3) 0.0068(3) 0.000 0.000 -0.0003(3)
O1 0.0071(8) 0.0064(7) 0.0072(8) -0.0005(6) -0.0015(6) 0.0005(6)
O2 0.0109(8) 0.0092(8) 0.0088(8) 0.0002(6) -0.0003(6) -0.0011(7)
O3 0.0043(7) 0.0057(7) 0.0082(7) -0.0006(6) 0.0002(6) 0.0000(6)
O4 0.0052(7) 0.0080(7) 0.0075(7) -0.0010(6) -0.0001(6) -0.0005(6)
O5 0.0068(8) 0.0065(7) 0.0069(7) 0.0008(6) -0.0006(6) -0.0019(6)
O6 0.0086(8) 0.0073(8) 0.0087(8) -0.0004(6) 0.0004(6) 0.0025(6)
O7 0.0050(7) 0.0058(7) 0.0073(7) -0.0010(6) 0.0013(6) -0.0004(6)
O8 0.0077(8) 0.0065(7) 0.0067(7) 0.0001(6) 0.0021(6) -0.0010(6)
O9 0.0135(13) 0.0116(12) 0.0090(12) 0.000 0.000 -0.0011(10)
O10 0.0055(11) 0.0087(11) 0.0077(11) 0.000 0.000 -0.0003(9)
O11 0.0093(12) 0.0064(11) 0.0060(10) 0.000 0.000 0.0006(9)
O12 0.0075(11) 0.0067(10) 0.0031(10) 0.000 0.000 -0.0006(9)
O13 0.0068(11) 0.0074(11) 0.0049(10) 0.000 0.000 -0.0013(9)
O14 0.0077(12) 0.0135(12) 0.0080(11) 0.000 0.000 0.0009(10)
O15 0.0066(11) 0.0068(11) 0.0072(11) 0.000 0.000 0.0007(9)
B1 0.0072(11) 0.0060(10) 0.0071(11) -0.0007(9) 0.0006(9) -0.0004(9)
B2 0.0066(11) 0.0065(11) 0.0074(11) 0.0005(9) 0.0007(9) -0.0007(9)
B3 0.0079(12) 0.0061(11) 0.0066(11) -0.0011(9) 0.0018(9) 0.0004(9)
B4 0.0090(12) 0.0109(12) 0.0073(11) 0.0007(9) 0.0018(9) 0.0020(10)
B5 0.0073(12) 0.0081(11) 0.0058(11) 0.0005(9) -0.0012(9) -0.0003(9)
B6 0.0069(11) 0.0075(11) 0.0067(11) -0.0012(9) 0.0002(9) -0.0008(9)

loop_
_atom_type_symbol
_atom_type_description
_atom_type_scat_dispersion_real
_atom_type_scat_dispersion_imag
_atom_type_scat_source
B B 0.0013 0.0007 'International Tables Vol C Tables 4.2.6.8 and 6.1.1.4'
O O 0.0106 0.0060 'International Tables Vol C Tables 4.2.6.8 and 6.1.1.4'
Co Co 0.3494 0.9721 'International Tables Vol C Tables 4.2.6.8 and 6.1.1.4'
H H 0.0000 0.0000 'International Tables Vol C Tables 4.2.6.8 and 6.1.1.4'

loop_
_geom_angle_atom_site_label_1
_geom_angle_atom_site_label_2
_geom_angle_atom_site_label_3
_geom_angle
_geom_angle_site_symmetry_1
_geom_angle_site_symmetry_3
O10 Co1 O8 89.70(7) 3_556 6_556
O10 Co1 O8 89.70(7) 3_556 .
O8 Co1 O8 89.48(9) 6_556 .
O10 Co1 O9 168.09(10) 3_556 .
O8 Co1 O9 81.87(7) 6_556 .
O8 Co1 O9 81.87(7) . .
O10 Co1 O6 104.16(7) 3_556 4_556
O8 Co1 O6 92.91(7) 6_556 4_556
O8 Co1 O6 165.93(7) . 4_556
O9 Co1 O6 84.76(7) . 4_556
O10 Co1 O6 104.16(7) 3_556 7_665
O8 Co1 O6 165.93(7) 6_556 7_665
O8 Co1 O6 92.91(7) . 7_665
O9 Co1 O6 84.76(7) . 7_665
O6 Co1 O6 81.52(9) 4_556 7_665
O5 Co2 O5 89.46(10) . 6_556
O5 Co2 O4 174.02(7) . 3_556
O5 Co2 O4 88.48(7) 6_556 3_556
O5 Co2 O4 88.48(7) . 8_665
O5 Co2 O4 174.02(7) 6_556 8_665
O4 Co2 O4 93.01(10) 3_556 8_665
O5 Co2 O9 90.75(8) . 3_556
O5 Co2 O9 90.75(8) 6_556 3_556
O4 Co2 O9 83.66(7) 3_556 3_556
O4 Co2 O9 83.66(7) 8_665 3_556
O5 Co2 O11 93.59(7) . .
O5 Co2 O11 93.59(7) 6_556 .
O4 Co2 O11 92.14(7) 3_556 .
O4 Co2 O11 92.14(7) 8_665 .
O9 Co2 O11 173.89(11) 3_556 .
O12 Co3 O2 122.48(7) . 6
O12 Co3 O2 122.48(7) . .
O2 Co3 O2 87.44(10) 6 .
O12 Co3 O15 102.27(10) . .
O2 Co3 O15 111.01(7) 6 .
O2 Co3 O15 111.01(7) . .
O1 Co4 O1 180.0 . 5
O1 Co4 O1 90.67(9) . 6
O1 Co4 O1 89.33(9) 5 6
O1 Co4 O1 89.33(9) . 2
O1 Co4 O1 90.67(9) 5 2
O1 Co4 O1 180.00(9) 6 2
O1 Co4 O14 100.09(6) . 5
O1 Co4 O14 79.91(6) 5 5
O1 Co4 O14 100.09(6) 6 5
O1 Co4 O14 79.91(6) 2 5
O1 Co4 O14 79.91(6) . .
O1 Co4 O14 100.09(6) 5 .
O1 Co4 O14 79.91(6) 6 .
O1 Co4 O14 100.09(6) 2 .
O14 Co4 O14 180.0 5 .
B5 O1 B1 120.46(19) 8_565 .
B5 O1 Co4 115.22(14) 8_565 .
B1 O1 Co4 123.73(14) . .
B4 O2 B4 89.03(18) 7_665 8_565
B4 O2 Co3 108.83(15) 7_665 .
B4 O2 Co3 126.23(15) 8_565 .
B2 O3 B6 118.83(19) . 8_565
B2 O3 B5 117.37(18) . 8_565
B6 O3 B5 123.80(18) 8_565 8_565
B6 O4 B3 121.41(19) 8_565 .
B6 O4 Co2 115.12(15) 8_565 3_456
B3 O4 Co2 120.63(15) . 3_456
B2 O5 B1 118.95(19) . .
B2 O5 Co2 113.04(15) . .
B1 O5 Co2 125.34(14) . .
B4 O6 B1 121.49(19) . .
B4 O6 Co1 126.82(15) . 7_655
B1 O6 Co1 111.12(14) . 7_655
B2 O7 B6 115.90(18) . .
B2 O7 B3 117.98(18) . .
B6 O7 B3 117.13(18) . .
B5 O8 B3 121.99(19) . .
B5 O8 Co1 113.31(14) . .
B3 O8 Co1 122.28(14) . .
Co2 O9 Co1 136.25(14) 3_456 .
Co2 O9 H1 98(3) 3_456 .
Co1 O9 H1 104(3) . .
B1 O10 B1 124.5(3) . 6_556
B1 O10 Co1 117.75(14) . 3_456
B1 O10 Co1 117.75(14) 6_556 3_456
B3 O11 B3 124.5(3) . 6_556
B3 O11 Co2 117.74(13) . .
B3 O11 Co2 117.74(13) 6_556 .
B6 O12 B6 125.1(3) 3_455 8_565
B6 O12 Co3 116.80(13) 3_455 .
B6 O12 Co3 116.80(13) 8_565 .
B2 O13 B2 125.7(3) 6 .
B2 O13 H2 110.9(18) 6 .
B2 O13 H2 110.9(18) . .
B4 O14 B4 122.3(3) . 6
B4 O14 Co4 117.07(14) . .
B4 O14 Co4 117.07(14) 6 .
B5 O15 B5 124.5(3) 6 .
B5 O15 Co3 117.73(14) 6 .
B5 O15 Co3 117.74(14) . .
O10 B1 O6 110.9(2) . .
O10 B1 O1 108.4(2) . .
O6 B1 O1 110.96(19) . .
O10 B1 O5 112.1(2) . .
O6 B1 O5 107.6(2) . .
O1 B1 O5 106.71(19) . .
O5 B2 O3 111.0(2) . .
O5 B2 O7 112.7(2) . .
O3 B2 O7 107.65(19) . .
O5 B2 O13 110.6(2) . .
O3 B2 O13 106.8(2) . .
O7 B2 O13 107.8(2) . .
O11 B3 O4 113.2(2) . .
O11 B3 O8 113.3(2) . .
O4 B3 O8 109.9(2) . .
O11 B3 O7 104.67(19) . .
O4 B3 O7 105.50(19) . .
O8 B3 O7 109.84(19) . .
O6 B4 O14 110.9(2) . .
O6 B4 O2 112.7(2) . 7_655
O14 B4 O2 114.0(2) . 7_655
O6 B4 O2 115.8(2) . 8_665
O14 B4 O2 111.6(2) . 8_665
O2 B4 O2 90.61(18) 7_655 8_665
O8 B5 O1 114.5(2) . 8_665
O8 B5 O15 110.4(2) . .
O1 B5 O15 110.6(2) 8_665 .
O8 B5 O3 105.58(19) . 8_665
O1 B5 O3 106.5(2) 8_665 8_665
O15 B5 O3 109.0(2) . 8_665
O4 B6 O12 110.7(2) 8_665 3
O4 B6 O3 109.7(2) 8_665 8_665
O12 B6 O3 109.2(2) 3 8_665
O4 B6 O7 109.4(2) 8_665 .
O12 B6 O7 111.2(2) 3 .
O3 B6 O7 106.43(19) 8_665 .

loop_
_geom_bond_atom_site_label_1
_geom_bond_atom_site_label_2
_geom_bond_distance
_geom_bond_site_symmetry_2
Co1 O10 2.117(3) 3_556
Co1 O8 2.1301(17) 6_556
Co1 O8 2.1302(17) .
Co1 O9 2.153(3) .
Co1 O6 2.2211(18) 4_556
Co1 O6 2.2211(18) 7_665
Co2 O5 2.0732(18) .
Co2 O5 2.0732(18) 6_556
Co2 O4 2.0766(17) 3_556
Co2 O4 2.0766(17) 8_665
Co2 O9 2.109(3) 3_556
Co2 O11 2.114(2) .
Co3 O12 1.969(2) .
Co3 O2 1.9986(18) 6
Co3 O2 1.9986(18) .
Co3 O15 1.999(3) .
Co4 O1 2.0830(17) .
Co4 O1 2.0830(17) 5
Co4 O1 2.0830(17) 6
Co4 O1 2.0830(17) 2
Co4 O14 2.353(3) 5
Co4 O14 2.353(3) .
O1 B5 1.447(3) 8_565
O1 B1 1.494(3) .
O2 B4 1.509(3) 7_665
O2 B4 1.554(3) 8_565
O3 B2 1.468(3) .
O3 B6 1.476(3) 8_565
O3 B5 1.537(3) 8_565
O4 B6 1.428(3) 8_565
O4 B3 1.455(3) .
O4 Co2 2.0765(17) 3_456
O5 B2 1.407(3) .
O5 B1 1.511(3) .
O6 B4 1.448(3) .
O6 B1 1.473(3) .
O6 Co1 2.2211(18) 7_655
O7 B2 1.501(3) .
O7 B6 1.503(3) .
O7 B3 1.587(3) .
O8 B5 1.437(3) .
O8 B3 1.460(3) .
O9 Co2 2.109(3) 3_456
O9 H1 0.84(4) .
O10 B1 1.459(3) .
O10 B1 1.459(3) 6_556
O10 Co1 2.116(3) 3_456
O11 B3 1.443(3) .
O11 B3 1.443(3) 6_556
O12 B6 1.448(3) 3_455
O12 B6 1.448(3) 8_565
O13 B2 1.525(3) 6
O13 B2 1.525(3) .
O13 H2 0.79(7) .
O14 B4 1.479(3) .
O14 B4 1.479(3) 6
O15 B5 1.464(3) 6
O15 B5 1.464(3) .
B4 O2 1.509(3) 7_655
B4 O2 1.555(3) 8_665
B5 O1 1.447(3) 8_665
B5 O3 1.537(3) 8_665
B6 O4 1.428(3) 8_665
B6 O12 1.448(3) 3
B6 O3 1.476(3) 8_665

loop_
_geom_torsion_atom_site_label_1
_geom_torsion_atom_site_label_2
_geom_torsion_atom_site_label_3
_geom_torsion_atom_site_label_4
_geom_torsion
_geom_torsion_site_symmetry_1
_geom_torsion_site_symmetry_2
_geom_torsion_site_symmetry_3
_geom_torsion_site_symmetry_4
O1 Co4 O1 B5 -150.5(4) 5 . . 8_565
O1 Co4 O1 B5 47.30(18) 6 . . 8_565
O1 Co4 O1 B5 -132.70(18) 2 . . 8_565
O14 Co4 O1 B5 -53.06(17) 5 . . 8_565
O14 Co4 O1 B5 126.94(17) . . . 8_565
O1 Co4 O1 B1 38.4(4) 5 . . .
O1 Co4 O1 B1 -123.86(16) 6 . . .
O1 Co4 O1 B1 56.14(16) 2 . . .
O14 Co4 O1 B1 135.77(17) 5 . . .
O14 Co4 O1 B1 -44.23(17) . . . .
O12 Co3 O2 B4 166.66(15) . . . 7_665
O2 Co3 O2 B4 -65.84(17) 6 . . 7_665
O15 Co3 O2 B4 45.70(17) . . . 7_665
O12 Co3 O2 B4 -90.18(19) . . . 8_565
O2 Co3 O2 B4 37.3(2) 6 . . 8_565
O15 Co3 O2 B4 148.87(18) . . . 8_565
O5 Co2 O5 B2 134.54(14) 6_556 . . .
O4 Co2 O5 B2 -155.6(6) 3_556 . . .
O4 Co2 O5 B2 -51.08(16) 8_665 . . .
O9 Co2 O5 B2 -134.72(16) 3_556 . . .
O11 Co2 O5 B2 40.98(16) . . . .
O5 Co2 O5 B1 -26.6(2) 6_556 . . .
O4 Co2 O5 B1 43.2(8) 3_556 . . .
O4 Co2 O5 B1 147.77(18) 8_665 . . .
O9 Co2 O5 B1 64.13(18) 3_556 . . .
O11 Co2 O5 B1 -120.18(18) . . . .
O10 Co1 O8 B5 -44.49(16) 3_556 . . .
O8 Co1 O8 B5 -134.19(14) 6_556 . . .
O9 Co1 O8 B5 143.95(16) . . . .
O6 Co1 O8 B5 125.8(3) 4_556 . . .
O6 Co1 O8 B5 59.68(16) 7_665 . . .
O10 Co1 O8 B3 118.13(18) 3_556 . . .
O8 Co1 O8 B3 28.4(2) 6_556 . . .
O9 Co1 O8 B3 -53.43(18) . . . .
O6 Co1 O8 B3 -71.6(3) 4_556 . . .
O6 Co1 O8 B3 -137.71(18) 7_665 . . .
O10 Co1 O9 Co2 0.0 3_556 . . 3_456
O8 Co1 O9 Co2 -45.32(5) 6_556 . . 3_456
O8 Co1 O9 Co2 45.32(5) . . . 3_456
O6 Co1 O9 Co2 -139.03(5) 4_556 . . 3_456
O6 Co1 O9 Co2 139.03(5) 7_665 . . 3_456
O5 Co2 O11 B3 -44.2(2) . . . .
O5 Co2 O11 B3 -133.8(2) 6_556 . . .
O4 Co2 O11 B3 137.5(2) 3_556 . . .
O4 Co2 O11 B3 44.5(2) 8_665 . . .
O9 Co2 O11 B3 91.0(2) 3_556 . . .
O5 Co2 O11 B3 133.8(2) . . . 6_556
O5 Co2 O11 B3 44.2(2) 6_556 . . 6_556
O4 Co2 O11 B3 -44.5(2) 3_556 . . 6_556
O4 Co2 O11 B3 -137.5(2) 8_665 . . 6_556
O9 Co2 O11 B3 -91.0(2) 3_556 . . 6_556
O2 Co3 O12 B6 28.8(2) 6 . . 3_455
O2 Co3 O12 B6 138.85(18) . . . 3_455
O15 Co3 O12 B6 -96.16(19) . . . 3_455
O2 Co3 O12 B6 -138.85(18) 6 . . 8_565
O2 Co3 O12 B6 -28.8(2) . . . 8_565
O15 Co3 O12 B6 96.16(19) . . . 8_565
O1 Co4 O14 B4 54.20(19) . . . .
O1 Co4 O14 B4 -125.80(19) 5 . . .
O1 Co4 O14 B4 146.7(2) 6 . . .
O1 Co4 O14 B4 -33.3(2) 2 . . .
O14 Co4 O14 B4 100.46(19) 5 . . .
O1 Co4 O14 B4 -146.7(2) . . . 6
O1 Co4 O14 B4 33.3(2) 5 . . 6
O1 Co4 O14 B4 -54.20(19) 6 . . 6
O1 Co4 O14 B4 125.80(19) 2 . . 6
O14 Co4 O14 B4 -100.45(19) 5 . . 6
O12 Co3 O15 B5 90.74(19) . . . 6
O2 Co3 O15 B5 -41.5(2) 6 . . 6
O2 Co3 O15 B5 -137.02(18) . . . 6
O12 Co3 O15 B5 -90.74(19) . . . .
O2 Co3 O15 B5 137.02(18) 6 . . .
O2 Co3 O15 B5 41.5(2) . . . .
B1 O10 B1 O6 61.4(4) 6_556 . . .
Co1 O10 B1 O6 -120.69(19) 3_456 . . .
B1 O10 B1 O1 -176.52(18) 6_556 . . .
Co1 O10 B1 O1 1.4(3) 3_456 . . .
B1 O10 B1 O5 -59.0(4) 6_556 . . .
Co1 O10 B1 O5 118.94(19) 3_456 . . .
B4 O6 B1 O10 -170.7(2) . . . .
Co1 O6 B1 O10 17.5(2) 7_655 . . .
B4 O6 B1 O1 68.8(3) . . . .
Co1 O6 B1 O1 -103.10(18) 7_655 . . .
B4 O6 B1 O5 -47.7(3) . . . .
Co1 O6 B1 O5 140.48(15) 7_655 . . .
B5 O1 B1 O10 69.0(3) 8_565 . . .
Co4 O1 B1 O10 -120.31(19) . . . .
B5 O1 B1 O6 -169.0(2) 8_565 . . .
Co4 O1 B1 O6 1.7(3) . . . .
B5 O1 B1 O5 -52.0(3) 8_565 . . .
Co4 O1 B1 O5 118.71(17) . . . .
B2 O5 B1 O10 -117.8(2) . . . .
Co2 O5 B1 O10 42.4(3) . . . .
B2 O5 B1 O6 120.0(2) . . . .
Co2 O5 B1 O6 -79.9(2) . . . .
B2 O5 B1 O1 0.8(3) . . . .
Co2 O5 B1 O1 160.92(13) . . . .
B1 O5 B2 O3 46.2(3) . . . .
Co2 O5 B2 O3 -116.32(17) . . . .
B1 O5 B2 O7 167.02(19) . . . .
Co2 O5 B2 O7 4.5(2) . . . .
B1 O5 B2 O13 -72.2(3) . . . .
Co2 O5 B2 O13 125.28(18) . . . .
B6 O3 B2 O5 129.7(2) 8_565 . . .
B5 O3 B2 O5 -51.0(3) 8_565 . . .
B6 O3 B2 O7 5.9(3) 8_565 . . .
B5 O3 B2 O7 -174.79(18) 8_565 . . .
B6 O3 B2 O13 -109.7(2) 8_565 . . .
B5 O3 B2 O13 69.7(2) 8_565 . . .
B6 O7 B2 O5 69.1(3) . . . .
B3 O7 B2 O5 -77.2(3) . . . .
B6 O7 B2 O3 -168.10(19) . . . .
B3 O7 B2 O3 45.6(3) . . . .
B6 O7 B2 O13 -53.2(3) . . . .
B3 O7 B2 O13 160.47(19) . . . .
B2 O13 B2 O5 170.29(18) 6 . . .
B2 O13 B2 O3 49.3(4) 6 . . .
B2 O13 B2 O7 -66.1(4) 6 . . .
B3 O11 B3 O4 -63.5(4) 6_556 . . .
Co2 O11 B3 O4 114.4(2) . . . .
B3 O11 B3 O8 62.5(4) 6_556 . . .
Co2 O11 B3 O8 -119.65(19) . . . .
B3 O11 B3 O7 -177.86(19) 6_556 . . .
Co2 O11 B3 O7 0.0(3) . . . .
B6 O4 B3 O11 -116.5(2) 8_565 . . .
Co2 O4 B3 O11 43.5(3) 3_456 . . .
B6 O4 B3 O8 115.8(2) 8_565 . . .
Co2 O4 B3 O8 -84.3(2) 3_456 . . .
B6 O4 B3 O7 -2.6(3) 8_565 . . .
Co2 O4 B3 O7 157.37(12) 3_456 . . .
B5 O8 B3 O11 116.4(2) . . . .
Co1 O8 B3 O11 -44.7(3) . . . .
B5 O8 B3 O4 -115.9(2) . . . .
Co1 O8 B3 O4 83.0(2) . . . .
B5 O8 B3 O7 -0.2(3) . . . .
Co1 O8 B3 O7 -161.34(13) . . . .
B2 O7 B3 O11 71.6(3) . . . .
B6 O7 B3 O11 -74.3(3) . . . .
B2 O7 B3 O4 -48.1(3) . . . .
B6 O7 B3 O4 166.05(18) . . . .
B2 O7 B3 O8 -166.46(19) . . . .
B6 O7 B3 O8 47.6(3) . . . .
B1 O6 B4 O14 -55.1(3) . . . .
Co1 O6 B4 O14 115.4(2) 7_655 . . .
B1 O6 B4 O2 175.8(2) . . . 7_655
Co1 O6 B4 O2 -13.7(3) 7_655 . . 7_655
B1 O6 B4 O2 73.4(3) . . . 8_665
Co1 O6 B4 O2 -116.1(2) 7_655 . . 8_665
B4 O14 B4 O6 -175.72(17) 6 . . .
Co4 O14 B4 O6 -17.8(3) . . . .
B4 O14 B4 O2 -47.3(4) 6 . . 7_655
Co4 O14 B4 O2 110.7(2) . . . 7_655
B4 O14 B4 O2 53.6(4) 6 . . 8_665
Co4 O14 B4 O2 -148.48(16) . . . 8_665
B3 O8 B5 O1 -159.8(2) . . . 8_665
Co1 O8 B5 O1 2.9(3) . . . 8_665
B3 O8 B5 O15 74.7(3) . . . .
Co1 O8 B5 O15 -122.66(19) . . . .
B3 O8 B5 O3 -43.0(3) . . . 8_665
Co1 O8 B5 O3 119.72(15) . . . 8_665
B5 O15 B5 O8 -167.03(18) 6 . . .
Co3 O15 B5 O8 14.6(3) . . . .
B5 O15 B5 O1 65.2(4) 6 . . 8_665
Co3 O15 B5 O1 -113.2(2) . . . 8_665
B5 O15 B5 O3 -51.5(4) 6 . . 8_665
Co3 O15 B5 O3 130.06(17) . . . 8_665
B2 O7 B6 O4 -68.0(2) . . . 8_665
B3 O7 B6 O4 78.6(2) . . . 8_665
B2 O7 B6 O12 54.6(3) . . . 3
B3 O7 B6 O12 -158.80(19) . . . 3
B2 O7 B6 O3 173.49(18) . . . 8_665
B3 O7 B6 O3 -39.9(3) . . . 8_665
